data_7025628
loop_
_publ_author_name
'Chen, Hongxia'
'Liu, Peng'
'Yao, Haisheng'
'Zhang, Yong'
'Yao, Yingming'
'Shen, Qi'

_publ_section_title
;
 Controlled synthesis of mononuclear or binuclear aryloxo ytterbium
 complexes supported by beta-diketiminate ligand and their activity for
 polymerization of epsilon-caprolactone and L-lactide.
;
_journal_issue 29
_journal_name_full 'Dalton transactions (Cambridge, England : 2003)'
_journal_page_first 6877
_journal_page_last 6885
_journal_paper_doi 10.1039/c002385j
_journal_volume 39
_journal_year 2010
_chemical_formula_moiety 'C74 H100 Cl2 N4 O2 Yb2'
_chemical_formula_sum 'C74 H100 Cl2 N4 O2 Yb2'
_chemical_formula_weight 1494.56
_chemical_name_systematic
;
?
;
_space_group_IT_number 14
_symmetry_cell_setting monoclinic
_symmetry_Int_Tables_number 14
_symmetry_space_group_name_Hall '-P 2ybc'
_symmetry_space_group_name_H-M 'P 1 21/c 1'
_atom_sites_solution_hydrogens geom
_atom_sites_solution_primary direct
_atom_sites_solution_secondary difmap
_audit_creation_method SHELXL-97
_cell_angle_alpha 90.00
_cell_angle_beta 99.882(2)
_cell_angle_gamma 90.00
_cell_formula_units_Z 4
_cell_length_a 19.0868(11)
_cell_length_b 13.0521(7)
_cell_length_c 29.3659(18)
_cell_measurement_reflns_used 28027
_cell_measurement_temperature 223(2)
_cell_measurement_theta_max 27.5
_cell_measurement_theta_min 3.1
_cell_volume 7207.2(7)
_computing_cell_refinement CrystalClear
_computing_data_collection CrystalClear
_computing_data_reduction CrystalStructure
_computing_structure_refinement 'SHELXL-97 (Sheldrick, 1997)'
_computing_structure_solution 'SHELXS-97 (Sheldrick, 1990)'
_diffrn_ambient_temperature 223(2)
_diffrn_detector_area_resol_mean 14.63
_diffrn_measured_fraction_theta_full 0.997
_diffrn_measured_fraction_theta_max 0.997
_diffrn_measurement_device_type 'Rigaku Saturn'
_diffrn_measurement_method \w
_diffrn_radiation_monochromator graphite
_diffrn_radiation_source 'fine-focus sealed tube'
_diffrn_radiation_type MoK\a
_diffrn_radiation_wavelength 0.71075
_diffrn_reflns_av_R_equivalents 0.1003
_diffrn_reflns_av_sigmaI/netI 0.1338
_diffrn_reflns_limit_h_max 23
_diffrn_reflns_limit_h_min -21
_diffrn_reflns_limit_k_max 13
_diffrn_reflns_limit_k_min -15
_diffrn_reflns_limit_l_max 35
_diffrn_reflns_limit_l_min -33
_diffrn_reflns_number 36530
_diffrn_reflns_theta_full 25.50
_diffrn_reflns_theta_max 25.50
_diffrn_reflns_theta_min 3.12
_exptl_absorpt_coefficient_mu 2.698
_exptl_absorpt_correction_T_max 0.806
_exptl_absorpt_correction_T_min 0.508
_exptl_absorpt_correction_type multi-scan
_exptl_absorpt_process_details 'Jacobson, R. (1998) Private communication'
_exptl_crystal_colour red
_exptl_crystal_density_diffrn 1.377
_exptl_crystal_density_method 'not measured'
_exptl_crystal_description block
_exptl_crystal_F_000 3048
_exptl_crystal_size_max 0.20
_exptl_crystal_size_mid 0.15
_exptl_crystal_size_min 0.08
_refine_diff_density_max 0.784
_refine_diff_density_min -1.022
_refine_diff_density_rms 0.128
_refine_ls_extinction_method none
_refine_ls_goodness_of_fit_ref 1.110
_refine_ls_hydrogen_treatment constr
_refine_ls_matrix_type full
_refine_ls_number_parameters 782
_refine_ls_number_reflns 13355
_refine_ls_number_restraints 0
_refine_ls_restrained_S_all 1.110
_refine_ls_R_factor_all 0.1303
_refine_ls_R_factor_gt 0.0802
_refine_ls_shift/su_max 0.001
_refine_ls_shift/su_mean 0.000
_refine_ls_structure_factor_coef Fsqd
_refine_ls_weighting_details 'calc w=1/[\s^2^(Fo^2^)+(0.0173P)^2^+0.0000P] where P=(Fo^2^+2Fc^2^)/3'
_refine_ls_weighting_scheme calc
_refine_ls_wR_factor_gt 0.1042
_refine_ls_wR_factor_ref 0.1200
_reflns_number_gt 8877
_reflns_number_total 13355
_reflns_threshold_expression >2sigma(I)
_cod_data_source_file c002385j.txt
_cod_data_source_block complex3
_cod_original_sg_symbol_H-M 'P 21/c'
_cod_database_code 7025628

loop_
_symmetry_equiv_pos_as_xyz
'x, y, z'
'-x, y+1/2, -z+1/2'
'-x, -y, -z'
'x, -y-1/2, z-1/2'

loop_
_atom_site_label
_atom_site_type_symbol
_atom_site_fract_x
_atom_site_fract_y
_atom_site_fract_z
_atom_site_U_iso_or_equiv
_atom_site_adp_type
_atom_site_occupancy
_atom_site_symmetry_multiplicity
_atom_site_calc_flag
_atom_site_refinement_flags
Yb1 Yb 0.77787(2) 0.30336(3) 0.307664(14) 0.04002(13) Uani 1 1 d .
Yb2 Yb 0.74757(2) 0.23789(3) 0.443928(14) 0.04213(13) Uani 1 1 d .
Cl1 Cl 0.72349(16) 0.1643(2) 0.35717(9) 0.0660(8) Uani 1 1 d .
Cl2 Cl 0.79705(17) 0.3793(2) 0.39318(9) 0.0706(9) Uani 1 1 d .
O1 O 0.7239(3) 0.4208(4) 0.2757(2) 0.0473(17) Uani 1 1 d .
O2 O 0.8287(3) 0.2418(5) 0.4986(2) 0.0485(17) Uani 1 1 d .
N1 N 0.8879(4) 0.3263(6) 0.2916(3) 0.042(2) Uani 1 1 d .
N2 N 0.7681(4) 0.1903(5) 0.2481(2) 0.0382(18) Uani 1 1 d .
N3 N 0.6932(4) 0.0931(6) 0.4622(3) 0.042(2) Uani 1 1 d .
N4 N 0.6601(4) 0.3158(6) 0.4732(2) 0.0407(19) Uani 1 1 d .
C1 C 0.9763(5) 0.3548(8) 0.2401(3) 0.060(3) Uani 1 1 d .
H1A H 0.9793 0.4268 0.2485 0.090 Uiso 1 1 calc R
H1B H 0.9779 0.3477 0.2074 0.090 Uiso 1 1 calc R
H1C H 1.0159 0.3181 0.2580 0.090 Uiso 1 1 calc R
C2 C 0.9073(5) 0.3111(7) 0.2501(3) 0.044(2) Uani 1 1 d .
C3 C 0.8683(5) 0.2560(7) 0.2140(3) 0.047(3) Uani 1 1 d .
H3 H 0.8863 0.2580 0.1861 0.056 Uiso 1 1 calc R
C4 C 0.8061(5) 0.1977(7) 0.2125(3) 0.046(3) Uani 1 1 d .
C5 C 0.7809(6) 0.1395(7) 0.1672(3) 0.063(3) Uani 1 1 d .
H5A H 0.7572 0.0767 0.1737 0.095 Uiso 1 1 calc R
H5B H 0.8215 0.1230 0.1528 0.095 Uiso 1 1 calc R
H5C H 0.7480 0.1820 0.1465 0.095 Uiso 1 1 calc R
C6 C 0.9414(5) 0.3742(8) 0.3263(3) 0.047(3) Uani 1 1 d .
C7 C 0.9370(5) 0.4793(8) 0.3355(4) 0.055(3) Uani 1 1 d .
C8 C 0.9885(6) 0.5233(9) 0.3696(4) 0.060(3) Uani 1 1 d .
H8 H 0.9860 0.5933 0.3766 0.072 Uiso 1 1 calc R
C9 C 1.0419(6) 0.4646(11) 0.3926(4) 0.080(4) Uani 1 1 d .
H9 H 1.0759 0.4949 0.4156 0.096 Uiso 1 1 calc R
C10 C 1.0474(6) 0.3626(9) 0.3832(4) 0.066(3) Uani 1 1 d .
H10 H 1.0857 0.3247 0.3993 0.079 Uiso 1 1 calc R
C11 C 0.9977(5) 0.3146(9) 0.3504(4) 0.056(3) Uani 1 1 d .
C12 C 0.8803(6) 0.5494(8) 0.3086(4) 0.072(4) Uani 1 1 d .
H12 H 0.8443 0.5055 0.2896 0.087 Uiso 1 1 calc R
C13 C 0.9134(8) 0.6183(10) 0.2758(5) 0.123(6) Uani 1 1 d .
H13A H 0.9434 0.6693 0.2935 0.184 Uiso 1 1 calc R
H13B H 0.8760 0.6523 0.2546 0.184 Uiso 1 1 calc R
H13C H 0.9418 0.5770 0.2584 0.184 Uiso 1 1 calc R
C14 C 0.8416(6) 0.6174(9) 0.3389(4) 0.080(4) Uani 1 1 d .
H14A H 0.8246 0.5757 0.3621 0.120 Uiso 1 1 calc R
H14B H 0.8016 0.6507 0.3197 0.120 Uiso 1 1 calc R
H14C H 0.8741 0.6690 0.3540 0.120 Uiso 1 1 calc R
C15 C 1.0028(5) 0.2017(8) 0.3415(4) 0.056(3) Uani 1 1 d .
H15 H 0.9805 0.1897 0.3089 0.067 Uiso 1 1 calc R
C16 C 1.0792(5) 0.1618(8) 0.3471(4) 0.072(3) Uani 1 1 d .
H16A H 1.1066 0.2052 0.3299 0.108 Uiso 1 1 calc R
H16B H 1.0789 0.0922 0.3354 0.108 Uiso 1 1 calc R
H16C H 1.1004 0.1625 0.3796 0.108 Uiso 1 1 calc R
C17 C 0.9612(6) 0.1401(8) 0.3713(4) 0.084(4) Uani 1 1 d .
H17A H 0.9812 0.1508 0.4036 0.126 Uiso 1 1 calc R
H17B H 0.9638 0.0680 0.3638 0.126 Uiso 1 1 calc R
H17C H 0.9119 0.1620 0.3655 0.126 Uiso 1 1 calc R
C18 C 0.7118(5) 0.1130(8) 0.2429(3) 0.043(2) Uani 1 1 d .
C19 C 0.7298(5) 0.0121(8) 0.2545(4) 0.051(3) Uani 1 1 d .
C20 C 0.6749(6) -0.0592(8) 0.2519(4) 0.064(3) Uani 1 1 d .
H20 H 0.6858 -0.1278 0.2599 0.077 Uiso 1 1 calc R
C21 C 0.6048(6) -0.0313(9) 0.2378(4) 0.071(4) Uani 1 1 d .
H21 H 0.5682 -0.0800 0.2365 0.085 Uiso 1 1 calc R
C22 C 0.5894(6) 0.0683(10) 0.2257(4) 0.067(3) Uani 1 1 d .
H22 H 0.5416 0.0867 0.2159 0.080 Uiso 1 1 calc R
C23 C 0.6411(5) 0.1439(8) 0.2272(3) 0.047(3) Uani 1 1 d .
C24 C 0.8059(6) -0.0220(8) 0.2685(4) 0.070(4) Uani 1 1 d .
H24 H 0.8373 0.0381 0.2677 0.084 Uiso 1 1 calc R
C25 C 0.8208(7) -0.0676(9) 0.3172(5) 0.107(5) Uani 1 1 d .
H25A H 0.8102 -0.0171 0.3393 0.161 Uiso 1 1 calc R
H25B H 0.8704 -0.0872 0.3248 0.161 Uiso 1 1 calc R
H25C H 0.7911 -0.1276 0.3184 0.161 Uiso 1 1 calc R
C26 C 0.8246(7) -0.1033(11) 0.2339(5) 0.125(6) Uani 1 1 d .
H26A H 0.7861 -0.1526 0.2274 0.188 Uiso 1 1 calc R
H26B H 0.8681 -0.1383 0.2473 0.188 Uiso 1 1 calc R
H26C H 0.8311 -0.0697 0.2055 0.188 Uiso 1 1 calc R
C27 C 0.6203(5) 0.2499(8) 0.2136(3) 0.057(3) Uani 1 1 d .
H27 H 0.6639 0.2922 0.2172 0.068 Uiso 1 1 calc R
C28 C 0.5838(8) 0.2559(11) 0.1632(4) 0.137(7) Uani 1 1 d .
H28A H 0.6124 0.2202 0.1439 0.205 Uiso 1 1 calc R
H28B H 0.5787 0.3271 0.1537 0.205 Uiso 1 1 calc R
H28C H 0.5372 0.2243 0.1598 0.205 Uiso 1 1 calc R
C29 C 0.5700(5) 0.2967(9) 0.2446(4) 0.078(4) Uani 1 1 d .
H29A H 0.5252 0.2598 0.2396 0.117 Uiso 1 1 calc R
H29B H 0.5614 0.3683 0.2367 0.117 Uiso 1 1 calc R
H29C H 0.5920 0.2911 0.2768 0.117 Uiso 1 1 calc R
C30 C 0.6942(5) 0.5075(8) 0.2552(4) 0.054(3) Uani 1 1 d .
C31 C 0.6518(5) 0.5699(8) 0.2778(4) 0.053(3) Uani 1 1 d .
C32 C 0.6245(6) 0.6588(8) 0.2570(5) 0.068(4) Uani 1 1 d .
H32 H 0.5971 0.7021 0.2726 0.082 Uiso 1 1 calc R
C33 C 0.6364(7) 0.6851(9) 0.2139(5) 0.081(4) Uani 1 1 d .
H33 H 0.6169 0.7461 0.2003 0.097 Uiso 1 1 calc R
C34 C 0.6763(7) 0.6243(9) 0.1903(4) 0.078(4) Uani 1 1 d .
H34 H 0.6841 0.6434 0.1607 0.093 Uiso 1 1 calc R
C35 C 0.7055(6) 0.5336(8) 0.2106(4) 0.054(3) Uani 1 1 d .
C36 C 0.6392(6) 0.5402(9) 0.3251(4) 0.073(4) Uani 1 1 d .
H36A H 0.6145 0.4750 0.3234 0.109 Uiso 1 1 calc R
H36B H 0.6105 0.5922 0.3367 0.109 Uiso 1 1 calc R
H36C H 0.6845 0.5341 0.3457 0.109 Uiso 1 1 calc R
C37 C 0.7515(6) 0.4687(9) 0.1845(4) 0.083(4) Uani 1 1 d .
H37A H 0.7980 0.4596 0.2034 0.125 Uiso 1 1 calc R
H37B H 0.7566 0.5028 0.1559 0.125 Uiso 1 1 calc R
H37C H 0.7293 0.4024 0.1776 0.125 Uiso 1 1 calc R
C38 C 0.6560(6) -0.0169(8) 0.5231(4) 0.066(3) Uani 1 1 d .
H38A H 0.6332 -0.0648 0.4999 0.099 Uiso 1 1 calc R
H38B H 0.6268 -0.0083 0.5468 0.099 Uiso 1 1 calc R
H38C H 0.7023 -0.0432 0.5370 0.099 Uiso 1 1 calc R
C39 C 0.6651(5) 0.0865(8) 0.5003(4) 0.055(3) Uani 1 1 d .
C40 C 0.6415(5) 0.1729(8) 0.5222(3) 0.058(3) Uani 1 1 d .
H40 H 0.6298 0.1591 0.5514 0.069 Uiso 1 1 calc R
C41 C 0.6323(5) 0.2750(9) 0.5085(3) 0.055(3) Uani 1 1 d .
C42 C 0.5867(6) 0.3405(8) 0.5352(4) 0.077(4) Uani 1 1 d .
H42A H 0.6077 0.4080 0.5405 0.116 Uiso 1 1 calc R
H42B H 0.5842 0.3083 0.5646 0.116 Uiso 1 1 calc R
H42C H 0.5391 0.3468 0.5174 0.116 Uiso 1 1 calc R
C43 C 0.6981(6) -0.0041(8) 0.4384(3) 0.052(3) Uani 1 1 d .
C44 C 0.6414(6) -0.0413(8) 0.4059(4) 0.056(3) Uani 1 1 d .
C45 C 0.6490(7) -0.1318(9) 0.3849(4) 0.071(4) Uani 1 1 d .
H45 H 0.6106 -0.1565 0.3633 0.086 Uiso 1 1 calc R
C46 C 0.7102(8) -0.1894(9) 0.3936(5) 0.084(4) Uani 1 1 d .
H46 H 0.7136 -0.2527 0.3789 0.101 Uiso 1 1 calc R
C47 C 0.7659(7) -0.1514(8) 0.4244(4) 0.066(3) Uani 1 1 d .
H47 H 0.8085 -0.1891 0.4297 0.080 Uiso 1 1 calc R
C48 C 0.7632(6) -0.0608(7) 0.4482(4) 0.053(3) Uani 1 1 d .
C49 C 0.5736(6) 0.0220(9) 0.3940(4) 0.067(3) Uani 1 1 d .
H49 H 0.5849 0.0933 0.4041 0.080 Uiso 1 1 calc R
C50 C 0.5451(6) 0.0241(9) 0.3417(4) 0.086(4) Uani 1 1 d .
H50A H 0.5834 0.0419 0.3253 0.129 Uiso 1 1 calc R
H50B H 0.5075 0.0746 0.3351 0.129 Uiso 1 1 calc R
H50C H 0.5266 -0.0430 0.3317 0.129 Uiso 1 1 calc R
C51 C 0.5174(6) -0.0180(12) 0.4203(4) 0.114(5) Uani 1 1 d .
H51A H 0.5077 -0.0894 0.4125 0.170 Uiso 1 1 calc R
H51B H 0.4741 0.0217 0.4119 0.170 Uiso 1 1 calc R
H51C H 0.5344 -0.0117 0.4532 0.170 Uiso 1 1 calc R
C52 C 0.8279(6) -0.0219(9) 0.4816(4) 0.063(3) Uani 1 1 d .
H52 H 0.8117 0.0357 0.4990 0.076 Uiso 1 1 calc R
C53 C 0.8841(6) 0.0212(8) 0.4549(4) 0.071(3) Uani 1 1 d .
H53A H 0.9059 -0.0347 0.4406 0.107 Uiso 1 1 calc R
H53B H 0.9203 0.0574 0.4760 0.107 Uiso 1 1 calc R
H53C H 0.8615 0.0679 0.4311 0.107 Uiso 1 1 calc R
C54 C 0.8615(7) -0.1011(9) 0.5169(4) 0.089(4) Uani 1 1 d .
H54A H 0.8246 -0.1341 0.5306 0.134 Uiso 1 1 calc R
H54B H 0.8948 -0.0673 0.5409 0.134 Uiso 1 1 calc R
H54C H 0.8864 -0.1521 0.5018 0.134 Uiso 1 1 calc R
C55 C 0.6334(5) 0.4165(7) 0.4581(3) 0.041(2) Uani 1 1 d .
C56 C 0.6768(5) 0.5033(8) 0.4710(3) 0.049(3) Uani 1 1 d .
C57 C 0.6502(6) 0.5987(8) 0.4571(4) 0.059(3) Uani 1 1 d .
H57 H 0.6783 0.6570 0.4656 0.070 Uiso 1 1 calc R
C58 C 0.5833(6) 0.6106(8) 0.4309(4) 0.061(3) Uani 1 1 d .
H58 H 0.5655 0.6760 0.4219 0.073 Uiso 1 1 calc R
C59 C 0.5433(6) 0.5240(9) 0.4183(4) 0.055(3) Uani 1 1 d .
H59 H 0.4980 0.5320 0.4002 0.066 Uiso 1 1 calc R
C60 C 0.5663(5) 0.4266(8) 0.4309(3) 0.049(3) Uani 1 1 d .
C61 C 0.7502(6) 0.4950(9) 0.5018(4) 0.066(3) Uani 1 1 d .
H61 H 0.7678 0.4245 0.4984 0.079 Uiso 1 1 calc R
C62 C 0.8053(6) 0.5698(8) 0.4870(4) 0.077(4) Uani 1 1 d .
H62A H 0.7938 0.6394 0.4947 0.115 Uiso 1 1 calc R
H62B H 0.8041 0.5644 0.4540 0.115 Uiso 1 1 calc R
H62C H 0.8525 0.5525 0.5032 0.115 Uiso 1 1 calc R
C63 C 0.7438(7) 0.5097(14) 0.5532(4) 0.142(7) Uani 1 1 d .
H63A H 0.7288 0.5793 0.5580 0.214 Uiso 1 1 calc R
H63B H 0.7896 0.4970 0.5724 0.214 Uiso 1 1 calc R
H63C H 0.7090 0.4620 0.5613 0.214 Uiso 1 1 calc R
C64 C 0.5200(5) 0.3366(8) 0.4144(4) 0.058(3) Uani 1 1 d .
H64 H 0.5386 0.2779 0.4342 0.070 Uiso 1 1 calc R
C65 C 0.5268(6) 0.3074(9) 0.3651(4) 0.087(4) Uani 1 1 d .
H65A H 0.5218 0.3682 0.3459 0.131 Uiso 1 1 calc R
H65B H 0.4899 0.2586 0.3531 0.131 Uiso 1 1 calc R
H65C H 0.5731 0.2767 0.3650 0.131 Uiso 1 1 calc R
C66 C 0.4422(6) 0.3494(10) 0.4194(5) 0.108(5) Uani 1 1 d .
H66A H 0.4391 0.3600 0.4517 0.163 Uiso 1 1 calc R
H66B H 0.4158 0.2883 0.4082 0.163 Uiso 1 1 calc R
H66C H 0.4222 0.4082 0.4015 0.163 Uiso 1 1 calc R
C67 C 0.8882(6) 0.2324(7) 0.5302(3) 0.049(3) Uani 1 1 d .
C68 C 0.8859(6) 0.1775(8) 0.5708(4) 0.059(3) Uani 1 1 d .
C69 C 0.9468(8) 0.1611(9) 0.6008(4) 0.079(4) Uani 1 1 d .
H69 H 0.9453 0.1231 0.6278 0.094 Uiso 1 1 calc R
C70 C 1.0116(8) 0.1990(10) 0.5927(4) 0.084(4) Uani 1 1 d .
H70 H 1.0536 0.1854 0.6136 0.101 Uiso 1 1 calc R
C71 C 1.0138(6) 0.2570(9) 0.5536(4) 0.067(3) Uani 1 1 d .
H71 H 1.0574 0.2844 0.5486 0.080 Uiso 1 1 calc R
C72 C 0.9518(6) 0.2754(8) 0.5213(4) 0.054(3) Uani 1 1 d .
C73 C 0.8176(6) 0.1400(9) 0.5838(4) 0.081(4) Uani 1 1 d .
H73A H 0.8105 0.0687 0.5749 0.121 Uiso 1 1 calc R
H73B H 0.7783 0.1806 0.5679 0.121 Uiso 1 1 calc R
H73C H 0.8200 0.1466 0.6169 0.121 Uiso 1 1 calc R
C74 C 0.9532(6) 0.3390(9) 0.4799(4) 0.087(4) Uani 1 1 d .
H74A H 0.9411 0.2971 0.4524 0.130 Uiso 1 1 calc R
H74B H 1.0005 0.3674 0.4811 0.130 Uiso 1 1 calc R
H74C H 0.9191 0.3943 0.4790 0.130 Uiso 1 1 calc R

loop_
_atom_site_aniso_label
_atom_site_aniso_U_11
_atom_site_aniso_U_22
_atom_site_aniso_U_33
_atom_site_aniso_U_23
_atom_site_aniso_U_13
_atom_site_aniso_U_12
Yb1 0.0418(3) 0.0422(3) 0.0367(2) 0.0015(2) 0.0086(2) 0.0012(2)
Yb2 0.0415(3) 0.0483(3) 0.0379(3) 0.0026(2) 0.0105(2) -0.0005(2)
Cl1 0.095(2) 0.0615(18) 0.0439(16) -0.0049(14) 0.0178(16) -0.0252(16)
Cl2 0.104(2) 0.0648(19) 0.0454(17) -0.0034(14) 0.0190(17) -0.0292(17)
O1 0.057(5) 0.034(4) 0.052(4) 0.007(3) 0.014(4) 0.017(3)
O2 0.040(4) 0.068(5) 0.031(4) 0.006(3) -0.011(3) 0.004(4)
N1 0.037(5) 0.047(5) 0.042(5) 0.001(4) 0.008(4) -0.004(4)
N2 0.032(4) 0.044(5) 0.041(5) -0.002(4) 0.013(4) 0.000(4)
N3 0.041(5) 0.046(5) 0.043(5) -0.010(4) 0.015(4) -0.011(4)
N4 0.045(5) 0.047(5) 0.032(4) 0.000(4) 0.013(4) 0.000(4)
C1 0.049(7) 0.078(8) 0.053(7) 0.011(6) 0.009(6) -0.011(6)
C2 0.048(6) 0.041(6) 0.041(6) 0.006(5) 0.005(5) 0.004(5)
C3 0.049(7) 0.045(6) 0.049(6) -0.003(5) 0.019(5) 0.011(5)
C4 0.064(7) 0.043(6) 0.031(5) -0.004(5) 0.007(5) 0.012(5)
C5 0.098(9) 0.053(7) 0.043(6) -0.013(6) 0.024(6) -0.007(6)
C6 0.041(6) 0.055(7) 0.049(7) 0.012(6) 0.017(5) 0.009(5)
C7 0.043(7) 0.060(7) 0.064(8) 0.011(6) 0.014(6) 0.003(6)
C8 0.040(7) 0.064(8) 0.070(8) -0.010(6) -0.006(6) -0.013(6)
C9 0.057(9) 0.110(11) 0.065(9) -0.019(8) -0.014(7) -0.012(8)
C10 0.052(8) 0.072(9) 0.068(8) -0.009(7) -0.006(6) 0.002(7)
C11 0.043(7) 0.069(8) 0.059(7) 0.006(6) 0.021(6) 0.007(6)
C12 0.076(9) 0.054(8) 0.076(9) -0.001(7) -0.018(7) -0.015(7)
C13 0.209(18) 0.080(10) 0.096(11) 0.045(9) 0.073(12) 0.055(11)
C14 0.071(9) 0.068(8) 0.106(11) 0.008(8) 0.027(8) 0.012(7)
C15 0.051(7) 0.064(7) 0.051(7) 0.000(6) 0.003(6) 0.012(6)
C16 0.066(8) 0.083(9) 0.069(8) 0.009(7) 0.019(7) 0.021(7)
C17 0.088(10) 0.055(8) 0.119(11) 0.017(8) 0.044(9) 0.022(7)
C18 0.041(6) 0.053(7) 0.034(6) -0.006(5) 0.010(5) -0.005(5)
C19 0.042(7) 0.058(7) 0.051(7) -0.011(6) 0.001(5) 0.000(6)
C20 0.059(8) 0.043(7) 0.094(10) -0.005(6) 0.020(7) 0.005(6)
C21 0.060(9) 0.064(8) 0.092(10) -0.027(7) 0.020(7) -0.018(7)
C22 0.034(7) 0.085(9) 0.077(9) -0.021(7) -0.001(6) 0.000(6)
C23 0.031(6) 0.065(7) 0.043(6) -0.009(5) 0.000(5) 0.004(5)
C24 0.056(8) 0.050(7) 0.108(11) 0.022(7) 0.026(8) 0.010(6)
C25 0.092(11) 0.083(10) 0.133(13) 0.045(9) -0.021(10) 0.018(8)
C26 0.076(11) 0.158(15) 0.144(15) 0.021(12) 0.026(10) 0.055(10)
C27 0.049(7) 0.065(8) 0.053(7) -0.014(6) -0.001(5) 0.011(6)
C28 0.173(15) 0.154(14) 0.057(9) -0.026(9) -0.056(9) 0.091(12)
C29 0.043(7) 0.092(9) 0.094(10) -0.025(8) 0.000(7) 0.012(6)
C30 0.039(7) 0.058(7) 0.062(7) -0.001(6) 0.003(6) -0.002(5)
C31 0.042(7) 0.052(7) 0.066(8) -0.005(6) 0.009(6) 0.006(5)
C32 0.050(7) 0.047(7) 0.102(11) -0.018(7) -0.004(7) 0.013(6)
C33 0.082(10) 0.045(8) 0.099(11) -0.001(8) -0.030(9) 0.014(7)
C34 0.090(10) 0.072(9) 0.062(8) 0.021(7) -0.012(7) 0.003(8)
C35 0.072(8) 0.044(6) 0.047(7) 0.004(5) 0.009(6) 0.012(6)
C36 0.061(8) 0.083(9) 0.080(9) -0.018(7) 0.031(7) -0.002(7)
C37 0.098(10) 0.096(10) 0.064(8) 0.018(7) 0.037(8) 0.016(8)
C38 0.084(9) 0.055(7) 0.064(8) 0.009(6) 0.030(7) 0.010(6)
C39 0.049(7) 0.053(7) 0.064(8) 0.004(6) 0.016(6) 0.003(5)
C40 0.077(8) 0.059(7) 0.042(6) 0.011(6) 0.028(6) 0.011(6)
C41 0.052(7) 0.076(8) 0.040(6) 0.001(6) 0.018(5) 0.001(6)
C42 0.098(10) 0.085(9) 0.062(8) 0.003(7) 0.050(7) 0.024(7)
C43 0.073(8) 0.053(7) 0.036(6) 0.008(5) 0.024(6) -0.012(6)
C44 0.064(8) 0.043(7) 0.064(8) -0.006(6) 0.016(7) -0.021(6)
C45 0.081(10) 0.056(8) 0.077(9) -0.008(7) 0.013(8) -0.016(7)
C46 0.120(13) 0.044(7) 0.093(11) -0.008(7) 0.032(10) -0.023(8)
C47 0.090(10) 0.046(7) 0.072(8) 0.008(6) 0.038(8) 0.019(7)
C48 0.081(9) 0.034(6) 0.053(7) -0.002(5) 0.036(7) 0.003(6)
C49 0.041(7) 0.088(9) 0.071(9) -0.012(7) 0.010(6) -0.023(6)
C50 0.075(9) 0.086(10) 0.091(10) -0.013(8) -0.001(8) -0.024(7)
C51 0.049(9) 0.208(17) 0.087(11) -0.004(11) 0.019(8) -0.023(9)
C52 0.076(9) 0.068(8) 0.046(7) -0.002(6) 0.013(7) 0.017(7)
C53 0.059(8) 0.084(9) 0.074(9) -0.013(7) 0.020(7) -0.001(7)
C54 0.113(11) 0.087(10) 0.063(8) 0.023(7) 0.002(8) 0.030(8)
C55 0.046(7) 0.049(6) 0.030(5) 0.002(5) 0.011(5) 0.002(5)
C56 0.052(7) 0.052(7) 0.045(6) 0.000(5) 0.018(6) 0.007(6)
C57 0.075(9) 0.041(7) 0.063(8) -0.019(6) 0.020(7) 0.009(6)
C58 0.074(9) 0.043(7) 0.068(8) 0.010(6) 0.021(7) 0.020(6)
C59 0.050(7) 0.068(8) 0.048(7) 0.003(6) 0.012(6) 0.007(6)
C60 0.033(6) 0.073(8) 0.042(6) 0.002(6) 0.010(5) 0.003(6)
C61 0.053(8) 0.072(8) 0.066(8) 0.001(7) -0.005(6) -0.004(6)
C62 0.063(8) 0.080(9) 0.087(10) -0.018(7) 0.010(7) -0.009(7)
C63 0.078(11) 0.30(2) 0.041(8) 0.022(11) -0.013(8) -0.029(12)
C64 0.030(6) 0.074(8) 0.066(8) -0.009(6) -0.002(5) 0.009(6)
C65 0.095(10) 0.101(10) 0.058(8) -0.011(7) -0.009(7) -0.014(8)
C66 0.068(10) 0.099(11) 0.162(15) -0.029(10) 0.029(10) -0.004(8)
C67 0.061(7) 0.046(6) 0.040(6) -0.006(5) 0.006(6) 0.003(6)
C68 0.064(8) 0.069(8) 0.043(7) 0.001(6) 0.006(6) 0.009(6)
C69 0.107(12) 0.066(9) 0.060(9) -0.003(7) 0.006(9) 0.011(9)
C70 0.096(11) 0.089(10) 0.054(8) -0.030(8) -0.026(8) 0.039(9)
C71 0.048(7) 0.078(9) 0.070(8) -0.027(7) -0.006(6) 0.002(6)
C72 0.050(7) 0.058(7) 0.052(7) -0.006(6) 0.003(6) 0.007(6)
C73 0.096(10) 0.101(10) 0.045(7) 0.005(7) 0.013(7) -0.018(8)
C74 0.067(9) 0.110(11) 0.084(10) 0.014(9) 0.017(8) -0.017(8)

loop_
_atom_type_symbol
_atom_type_description
_atom_type_scat_dispersion_real
_atom_type_scat_dispersion_imag
_atom_type_scat_source
C C 0.0033 0.0016 'International Tables Vol C Tables 4.2.6.8 and 6.1.1.4'
H H 0.0000 0.0000 'International Tables Vol C Tables 4.2.6.8 and 6.1.1.4'
N N 0.0061 0.0033 'International Tables Vol C Tables 4.2.6.8 and 6.1.1.4'
O O 0.0106 0.0060 'International Tables Vol C Tables 4.2.6.8 and 6.1.1.4'
Yb Yb -0.3850 5.5486 'International Tables Vol C Tables 4.2.6.8 and 6.1.1.4'
Cl Cl 0.1484 0.1585 'International Tables Vol C Tables 4.2.6.8 and 6.1.1.4'

loop_
_geom_angle_atom_site_label_1
_geom_angle_atom_site_label_2
_geom_angle_atom_site_label_3
_geom_angle
O1 Yb1 N1 103.0(3)
O1 Yb1 N2 99.8(3)
N1 Yb1 N2 83.2(3)
O1 Yb1 Cl1 124.58(19)
N1 Yb1 Cl1 132.4(2)
N2 Yb1 Cl1 89.36(19)
O1 Yb1 Cl2 97.70(19)
N1 Yb1 Cl2 99.6(2)
N2 Yb1 Cl2 161.19(19)
Cl1 Yb1 Cl2 74.98(8)
O1 Yb1 C2 96.3(2)
N1 Yb1 C2 19.9(2)
N2 Yb1 C2 65.5(2)
Cl1 Yb1 C2 135.82(17)
Cl2 Yb1 C2 119.26(19)
O1 Yb1 C4 94.0(2)
N1 Yb1 C4 65.0(3)
N2 Yb1 C4 20.6(2)
Cl1 Yb1 C4 108.68(19)
Cl2 Yb1 C4 162.46(19)
C2 Yb1 C4 46.1(3)
O1 Yb1 Yb2 117.27(17)
N1 Yb1 Yb2 120.67(19)
N2 Yb1 Yb2 126.21(18)
Cl1 Yb1 Yb2 37.92(6)
Cl2 Yb1 Yb2 37.10(6)
C2 Yb1 Yb2 138.08(17)
C4 Yb1 Yb2 143.08(17)
O2 Yb2 N4 101.7(2)
O2 Yb2 N3 98.8(3)
N4 Yb2 N3 83.5(3)
O2 Yb2 Cl2 97.48(19)
N4 Yb2 Cl2 105.1(2)
N3 Yb2 Cl2 159.7(2)
O2 Yb2 Cl1 137.86(18)
N4 Yb2 Cl1 120.4(2)
N3 Yb2 Cl1 85.1(2)
Cl2 Yb2 Cl1 74.63(8)
O2 Yb2 C39 89.0(3)
N4 Yb2 C39 67.3(3)
N3 Yb2 C39 20.9(3)
Cl2 Yb2 C39 171.0(2)
Cl1 Yb2 C39 104.7(2)
O2 Yb2 C41 92.1(2)
N4 Yb2 C41 21.2(3)
N3 Yb2 C41 66.0(3)
Cl2 Yb2 C41 125.5(2)
Cl1 Yb2 C41 126.6(2)
C39 Yb2 C41 47.6(3)
O2 Yb2 Yb1 122.24(17)
N4 Yb2 Yb1 120.11(19)
N3 Yb2 Yb1 122.37(19)
Cl2 Yb2 Yb1 37.42(6)
Cl1 Yb2 Yb1 37.24(6)
C39 Yb2 Yb1 141.5(2)
C41 Yb2 Yb1 139.04(19)
Yb1 Cl1 Yb2 104.84(9)
Yb2 Cl2 Yb1 105.48(9)
C30 O1 Yb1 173.3(6)
C67 O2 Yb2 169.5(6)
C2 N1 C6 115.4(8)
C2 N1 Yb1 125.5(6)
C6 N1 Yb1 118.5(6)
C4 N2 C18 116.2(7)
C4 N2 Yb1 123.8(6)
C18 N2 Yb1 119.4(5)
C39 N3 C43 114.6(8)
C39 N3 Yb2 121.5(7)
C43 N3 Yb2 122.9(6)
C41 N4 C55 115.3(8)
C41 N4 Yb2 122.0(7)
C55 N4 Yb2 122.6(5)
C2 C1 H1A 109.5
C2 C1 H1B 109.5
H1A C1 H1B 109.5
C2 C1 H1C 109.5
H1A C1 H1C 109.5
H1B C1 H1C 109.5
N1 C2 C3 125.0(9)
N1 C2 C1 120.2(9)
C3 C2 C1 114.8(9)
N1 C2 Yb1 34.6(4)
C3 C2 Yb1 91.5(6)
C1 C2 Yb1 152.3(7)
C2 C3 C4 130.0(9)
C2 C3 H3 115.0
C4 C3 H3 115.0
N2 C4 C3 124.7(8)
N2 C4 C5 119.8(9)
C3 C4 C5 115.5(8)
N2 C4 Yb1 35.6(4)
C3 C4 Yb1 90.5(6)
C5 C4 Yb1 152.0(7)
C4 C5 H5A 109.5
C4 C5 H5B 109.5
H5A C5 H5B 109.5
C4 C5 H5C 109.5
H5A C5 H5C 109.5
H5B C5 H5C 109.5
C7 C6 C11 120.5(10)
C7 C6 N1 119.8(9)
C11 C6 N1 119.7(10)
C8 C7 C6 118.8(10)
C8 C7 C12 118.1(10)
C6 C7 C12 123.1(10)
C9 C8 C7 119.9(11)
C9 C8 H8 120.1
C7 C8 H8 120.1
C8 C9 C10 121.7(11)
C8 C9 H9 119.1
C10 C9 H9 119.1
C9 C10 C11 121.0(11)
C9 C10 H10 119.5
C11 C10 H10 119.5
C10 C11 C6 118.1(11)
C10 C11 C15 120.7(10)
C6 C11 C15 121.2(10)
C7 C12 C14 114.7(10)
C7 C12 C13 110.1(10)
C14 C12 C13 108.5(10)
C7 C12 H12 107.8
C14 C12 H12 107.8
C13 C12 H12 107.8
C12 C13 H13A 109.5
C12 C13 H13B 109.5
H13A C13 H13B 109.5
C12 C13 H13C 109.5
H13A C13 H13C 109.5
H13B C13 H13C 109.5
C12 C14 H14A 109.5
C12 C14 H14B 109.5
H14A C14 H14B 109.5
C12 C14 H14C 109.5
H14A C14 H14C 109.5
H14B C14 H14C 109.5
C11 C15 C17 111.3(9)
C11 C15 C16 113.8(9)
C17 C15 C16 110.0(9)
C11 C15 H15 107.1
C17 C15 H15 107.1
C16 C15 H15 107.1
C15 C16 H16A 109.5
C15 C16 H16B 109.5
H16A C16 H16B 109.5
C15 C16 H16C 109.5
H16A C16 H16C 109.5
H16B C16 H16C 109.5
C15 C17 H17A 109.5
C15 C17 H17B 109.5
H17A C17 H17B 109.5
C15 C17 H17C 109.5
H17A C17 H17C 109.5
H17B C17 H17C 109.5
C19 C18 C23 122.3(9)
C19 C18 N2 118.9(9)
C23 C18 N2 118.8(9)
C18 C19 C20 117.9(10)
C18 C19 C24 122.2(9)
C20 C19 C24 119.9(10)
C21 C20 C19 121.4(10)
C21 C20 H20 119.3
C19 C20 H20 119.3
C22 C21 C20 118.9(11)
C22 C21 H21 120.5
C20 C21 H21 120.5
C21 C22 C23 123.1(11)
C21 C22 H22 118.4
C23 C22 H22 118.4
C22 C23 C18 116.3(10)
C22 C23 C27 119.9(10)
C18 C23 C27 123.8(9)
C19 C24 C25 112.7(10)
C19 C24 C26 110.0(11)
C25 C24 C26 108.6(10)
C19 C24 H24 108.5
C25 C24 H24 108.5
C26 C24 H24 108.5
C24 C25 H25A 109.5
C24 C25 H25B 109.5
H25A C25 H25B 109.5
C24 C25 H25C 109.5
H25A C25 H25C 109.5
H25B C25 H25C 109.5
C24 C26 H26A 109.5
C24 C26 H26B 109.5
H26A C26 H26B 109.5
C24 C26 H26C 109.5
H26A C26 H26C 109.5
H26B C26 H26C 109.5
C23 C27 C28 111.6(9)
C23 C27 C29 111.9(9)
C28 C27 C29 108.9(9)
C23 C27 H27 108.1
C28 C27 H27 108.1
C29 C27 H27 108.1
C27 C28 H28A 109.5
C27 C28 H28B 109.5
H28A C28 H28B 109.5
C27 C28 H28C 109.5
H28A C28 H28C 109.5
H28B C28 H28C 109.5
C27 C29 H29A 109.5
C27 C29 H29B 109.5
H29A C29 H29B 109.5
C27 C29 H29C 109.5
H29A C29 H29C 109.5
H29B C29 H29C 109.5
O1 C30 C31 120.5(10)
O1 C30 C35 119.8(9)
C31 C30 C35 119.7(10)
C32 C31 C30 119.4(11)
C32 C31 C36 121.4(11)
C30 C31 C36 119.2(10)
C33 C32 C31 120.8(12)
C33 C32 H32 119.6
C31 C32 H32 119.6
C32 C33 C34 121.3(12)
C32 C33 H33 119.3
C34 C33 H33 119.3
C33 C34 C35 119.3(12)
C33 C34 H34 120.3
C35 C34 H34 120.3
C34 C35 C30 119.3(11)
C34 C35 C37 118.7(11)
C30 C35 C37 121.9(9)
C31 C36 H36A 109.5
C31 C36 H36B 109.5
H36A C36 H36B 109.5
C31 C36 H36C 109.5
H36A C36 H36C 109.5
H36B C36 H36C 109.5
C35 C37 H37A 109.5
C35 C37 H37B 109.5
H37A C37 H37B 109.5
C35 C37 H37C 109.5
H37A C37 H37C 109.5
H37B C37 H37C 109.5
C39 C38 H38A 109.5
C39 C38 H38B 109.5
H38A C38 H38B 109.5
C39 C38 H38C 109.5
H38A C38 H38C 109.5
H38B C38 H38C 109.5
N3 C39 C40 122.7(9)
N3 C39 C38 121.3(9)
C40 C39 C38 116.0(9)
N3 C39 Yb2 37.6(5)
C40 C39 Yb2 88.0(6)
C38 C39 Yb2 152.1(7)
C41 C40 C39 131.9(10)
C41 C40 H40 114.0
C39 C40 H40 114.0
N4 C41 C40 123.4(9)
N4 C41 C42 120.4(10)
C40 C41 C42 116.2(9)
N4 C41 Yb2 36.8(4)
C40 C41 Yb2 87.7(6)
C42 C41 Yb2 154.8(7)
C41 C42 H42A 109.5
C41 C42 H42B 109.5
H42A C42 H42B 109.5
C41 C42 H42C 109.5
H42A C42 H42C 109.5
H42B C42 H42C 109.5
C44 C43 C48 120.0(10)
C44 C43 N3 121.5(10)
C48 C43 N3 118.5(10)
C45 C44 C43 118.9(11)
C45 C44 C49 121.4(11)
C43 C44 C49 119.7(10)
C44 C45 C46 123.2(13)
C44 C45 H45 118.4
C46 C45 H45 118.4
C47 C46 C45 117.6(12)
C47 C46 H46 121.2
C45 C46 H46 121.2
C46 C47 C48 123.7(12)
C46 C47 H47 118.2
C48 C47 H47 118.2
C47 C48 C43 116.6(11)
C47 C48 C52 120.9(11)
C43 C48 C52 122.4(9)
C51 C49 C44 110.0(10)
C51 C49 C50 110.8(10)
C44 C49 C50 112.3(10)
C51 C49 H49 107.8
C44 C49 H49 107.8
C50 C49 H49 107.8
C49 C50 H50A 109.5
C49 C50 H50B 109.5
H50A C50 H50B 109.5
C49 C50 H50C 109.5
H50A C50 H50C 109.5
H50B C50 H50C 109.5
C49 C51 H51A 109.5
C49 C51 H51B 109.5
H51A C51 H51B 109.5
C49 C51 H51C 109.5
H51A C51 H51C 109.5
H51B C51 H51C 109.5
C54 C52 C48 114.3(10)
C54 C52 C53 110.3(10)
C48 C52 C53 110.7(9)
C54 C52 H52 107.1
C48 C52 H52 107.1
C53 C52 H52 107.1
C52 C53 H53A 109.5
C52 C53 H53B 109.5
H53A C53 H53B 109.5
C52 C53 H53C 109.5
H53A C53 H53C 109.5
H53B C53 H53C 109.5
C52 C54 H54A 109.5
C52 C54 H54B 109.5
H54A C54 H54B 109.5
C52 C54 H54C 109.5
H54A C54 H54C 109.5
H54B C54 H54C 109.5
C60 C55 C56 121.0(9)
C60 C55 N4 119.9(9)
C56 C55 N4 119.0(9)
C57 C56 C55 118.3(10)
C57 C56 C61 119.4(10)
C55 C56 C61 122.2(9)
C56 C57 C58 121.6(10)
C56 C57 H57 119.2
C58 C57 H57 119.2
C59 C58 C57 118.3(10)
C59 C58 H58 120.9
C57 C58 H58 120.9
C60 C59 C58 123.4(11)
C60 C59 H59 118.3
C58 C59 H59 118.3
C59 C60 C55 117.4(10)
C59 C60 C64 119.7(10)
C55 C60 C64 122.9(10)
C56 C61 C63 110.4(9)
C56 C61 C62 112.7(9)
C63 C61 C62 111.4(10)
C56 C61 H61 107.3
C63 C61 H61 107.3
C62 C61 H61 107.3
C61 C62 H62A 109.5
C61 C62 H62B 109.5
H62A C62 H62B 109.5
C61 C62 H62C 109.5
H62A C62 H62C 109.5
H62B C62 H62C 109.5
C61 C63 H63A 109.5
C61 C63 H63B 109.5
H63A C63 H63B 109.5
C61 C63 H63C 109.5
H63A C63 H63C 109.5
H63B C63 H63C 109.5
C60 C64 C65 111.2(9)
C60 C64 C66 114.3(9)
C65 C64 C66 111.2(10)
C60 C64 H64 106.5
C65 C64 H64 106.5
C66 C64 H64 106.5
C64 C65 H65A 109.5
C64 C65 H65B 109.5
H65A C65 H65B 109.5
C64 C65 H65C 109.5
H65A C65 H65C 109.5
H65B C65 H65C 109.5
C64 C66 H66A 109.5
C64 C66 H66B 109.5
H66A C66 H66B 109.5
C64 C66 H66C 109.5
H66A C66 H66C 109.5
H66B C66 H66C 109.5
O2 C67 C68 119.4(10)
O2 C67 C72 119.4(9)
C68 C67 C72 121.2(10)
C69 C68 C67 119.3(11)
C69 C68 C73 118.0(11)
C67 C68 C73 122.6(11)
C68 C69 C70 121.5(13)
C68 C69 H69 119.3
C70 C69 H69 119.3
C71 C70 C69 119.5(12)
C71 C70 H70 120.2
C69 C70 H70 120.2
C70 C71 C72 120.8(11)
C70 C71 H71 119.6
C72 C71 H71 119.6
C67 C72 C71 117.5(10)
C67 C72 C74 121.1(10)
C71 C72 C74 121.3(11)
C68 C73 H73A 109.5
C68 C73 H73B 109.5
H73A C73 H73B 109.5
C68 C73 H73C 109.5
H73A C73 H73C 109.5
H73B C73 H73C 109.5
C72 C74 H74A 109.5
C72 C74 H74B 109.5
H74A C74 H74B 109.5
C72 C74 H74C 109.5
H74A C74 H74C 109.5
H74B C74 H74C 109.5

loop_
_geom_bond_atom_site_label_1
_geom_bond_atom_site_label_2
_geom_bond_distance
Yb1 O1 1.989(6)
Yb1 N1 2.251(7)
Yb1 N2 2.270(7)
Yb1 Cl1 2.647(3)
Yb1 Cl2 2.666(3)
Yb1 C2 3.226(10)
Yb1 C4 3.243(9)
Yb1 Yb2 4.2274(6)
Yb2 O2 2.031(6)
Yb2 N4 2.247(7)
Yb2 N3 2.263(7)
Yb2 Cl2 2.646(3)
Yb2 Cl1 2.688(3)
Yb2 C39 3.165(10)
Yb2 C41 3.178(9)
O1 C30 1.360(11)
O2 C67 1.343(11)
N1 C2 1.348(10)
N1 C6 1.455(12)
N2 C4 1.375(10)
N2 C18 1.462(11)
N3 C39 1.326(11)
N3 C43 1.460(11)
N4 C41 1.352(11)
N4 C55 1.452(11)
C1 C2 1.509(12)
C1 H1A 0.9700
C1 H1B 0.9700
C1 H1C 0.9700
C2 C3 1.386(12)
C3 C4 1.406(12)
C3 H3 0.9400
C4 C5 1.536(12)
C5 H5A 0.9700
C5 H5B 0.9700
C5 H5C 0.9700
C6 C7 1.402(13)
C6 C11 1.414(13)
C7 C8 1.401(13)
C7 C12 1.529(14)
C8 C9 1.359(14)
C8 H8 0.9400
C9 C10 1.367(14)
C9 H9 0.9400
C10 C11 1.381(14)
C10 H10 0.9400
C11 C15 1.503(13)
C12 C14 1.533(14)
C12 C13 1.534(14)
C12 H12 0.9900
C13 H13A 0.9700
C13 H13B 0.9700
C13 H13C 0.9700
C14 H14A 0.9700
C14 H14B 0.9700
C14 H14C 0.9700
C15 C17 1.510(13)
C15 C16 1.531(12)
C15 H15 0.9900
C16 H16A 0.9700
C16 H16B 0.9700
C16 H16C 0.9700
C17 H17A 0.9700
C17 H17B 0.9700
C17 H17C 0.9700
C18 C19 1.388(13)
C18 C23 1.408(12)
C19 C20 1.394(13)
C19 C24 1.507(13)
C20 C21 1.380(14)
C20 H20 0.9400
C21 C22 1.366(14)
C21 H21 0.9400
C22 C23 1.391(13)
C22 H22 0.9400
C23 C27 1.477(13)
C24 C25 1.529(15)
C24 C26 1.552(16)
C24 H24 0.9900
C25 H25A 0.9700
C25 H25B 0.9700
C25 H25C 0.9700
C26 H26A 0.9700
C26 H26B 0.9700
C26 H26C 0.9700
C27 C28 1.526(13)
C27 C29 1.557(12)
C27 H27 0.9900
C28 H28A 0.9700
C28 H28B 0.9700
C28 H28C 0.9700
C29 H29A 0.9700
C29 H29B 0.9700
C29 H29C 0.9700
C30 C31 1.395(13)
C30 C35 1.405(13)
C31 C32 1.371(14)
C31 C36 1.501(13)
C32 C33 1.367(15)
C32 H32 0.9400
C33 C34 1.369(15)
C33 H33 0.9400
C34 C35 1.398(13)
C34 H34 0.9400
C35 C37 1.518(13)
C36 H36A 0.9700
C36 H36B 0.9700
C36 H36C 0.9700
C37 H37A 0.9700
C37 H37B 0.9700
C37 H37C 0.9700
C38 C39 1.529(13)
C38 H38A 0.9700
C38 H38B 0.9700
C38 H38C 0.9700
C39 C40 1.409(13)
C40 C41 1.394(13)
C40 H40 0.9400
C41 C42 1.530(12)
C42 H42A 0.9700
C42 H42B 0.9700
C42 H42C 0.9700
C43 C44 1.400(14)
C43 C48 1.432(14)
C44 C45 1.352(14)
C44 C49 1.525(14)
C45 C46 1.376(15)
C45 H45 0.9400
C46 C47 1.365(15)
C46 H46 0.9400
C47 C48 1.379(13)
C47 H47 0.9400
C48 C52 1.526(14)
C49 C51 1.518(13)
C49 C50 1.538(14)
C49 H49 0.9900
C50 H50A 0.9700
C50 H50B 0.9700
C50 H50C 0.9700
C51 H51A 0.9700
C51 H51B 0.9700
C51 H51C 0.9700
C52 C54 1.526(13)
C52 C53 1.540(13)
C52 H52 0.9900
C53 H53A 0.9700
C53 H53B 0.9700
C53 H53C 0.9700
C54 H54A 0.9700
C54 H54B 0.9700
C54 H54C 0.9700
C55 C60 1.396(12)
C55 C56 1.415(13)
C56 C57 1.379(13)
C56 C61 1.535(13)
C57 C58 1.382(14)
C57 H57 0.9400
C58 C59 1.377(13)
C58 H58 0.9400
C59 C60 1.375(13)
C59 H59 0.9400
C60 C64 1.500(13)
C61 C63 1.547(14)
C61 C62 1.551(13)
C61 H61 0.9900
C62 H62A 0.9700
C62 H62B 0.9700
C62 H62C 0.9700
C63 H63A 0.9700
C63 H63B 0.9700
C63 H63C 0.9700
C64 C65 1.524(13)
C64 C66 1.527(13)
C64 H64 0.9900
C65 H65A 0.9700
C65 H65B 0.9700
C65 H65C 0.9700
C66 H66A 0.9700
C66 H66B 0.9700
C66 H66C 0.9700
C67 C68 1.398(13)
C67 C72 1.403(13)
C68 C69 1.349(15)
C68 C73 1.501(14)
C69 C70 1.391(16)
C69 H69 0.9400
C70 C71 1.381(15)
C70 H70 0.9400
C71 C72 1.405(13)
C71 H71 0.9400
C72 C74 1.478(13)
C73 H73A 0.9700
C73 H73B 0.9700
C73 H73C 0.9700
C74 H74A 0.9700
C74 H74B 0.9700
C74 H74C 0.9700

loop_
_geom_torsion_atom_site_label_1
_geom_torsion_atom_site_label_2
_geom_torsion_atom_site_label_3
_geom_torsion_atom_site_label_4
_geom_torsion
O1 Yb1 Yb2 O2 -119.6(3)
N1 Yb1 Yb2 O2 7.2(3)
N2 Yb1 Yb2 O2 112.5(3)
Cl1 Yb1 Yb2 O2 128.2(2)
Cl2 Yb1 Yb2 O2 -55.2(2)
C2 Yb1 Yb2 O2 19.7(3)
C4 Yb1 Yb2 O2 95.5(4)
O1 Yb1 Yb2 N4 10.3(3)
N1 Yb1 Yb2 N4 137.2(3)
N2 Yb1 Yb2 N4 -117.6(3)
Cl1 Yb1 Yb2 N4 -101.8(2)
Cl2 Yb1 Yb2 N4 74.8(2)
C2 Yb1 Yb2 N4 149.7(3)
C4 Yb1 Yb2 N4 -134.6(4)
O1 Yb1 Yb2 N3 112.6(3)
N1 Yb1 Yb2 N3 -120.6(3)
N2 Yb1 Yb2 N3 -15.3(3)
Cl1 Yb1 Yb2 N3 0.4(3)
Cl2 Yb1 Yb2 N3 177.0(3)
C2 Yb1 Yb2 N3 -108.0(3)
C4 Yb1 Yb2 N3 -32.3(4)
O1 Yb1 Yb2 Cl2 -64.4(2)
N1 Yb1 Yb2 Cl2 62.4(2)
N2 Yb1 Yb2 Cl2 167.6(2)
Cl1 Yb1 Yb2 Cl2 -176.59(16)
C2 Yb1 Yb2 Cl2 74.9(3)
C4 Yb1 Yb2 Cl2 150.7(3)
O1 Yb1 Yb2 Cl1 112.2(2)
N1 Yb1 Yb2 Cl1 -121.0(2)
N2 Yb1 Yb2 Cl1 -15.8(2)
Cl2 Yb1 Yb2 Cl1 176.59(16)
C2 Yb1 Yb2 Cl1 -108.5(3)
C4 Yb1 Yb2 Cl1 -32.8(3)
O1 Yb1 Yb2 C39 101.0(4)
N1 Yb1 Yb2 C39 -132.2(4)
N2 Yb1 Yb2 C39 -26.9(4)
Cl1 Yb1 Yb2 C39 -11.1(3)
Cl2 Yb1 Yb2 C39 165.4(3)
C2 Yb1 Yb2 C39 -119.6(4)
C4 Yb1 Yb2 C39 -43.9(4)
O1 Yb1 Yb2 C41 22.8(4)
N1 Yb1 Yb2 C41 149.6(4)
N2 Yb1 Yb2 C41 -105.2(4)
Cl1 Yb1 Yb2 C41 -89.4(3)
Cl2 Yb1 Yb2 C41 87.2(3)
C2 Yb1 Yb2 C41 162.1(4)
C4 Yb1 Yb2 C41 -122.1(4)
O1 Yb1 Cl1 Yb2 -91.2(2)
N1 Yb1 Cl1 Yb2 87.2(3)
N2 Yb1 Cl1 Yb2 167.3(2)
Cl2 Yb1 Cl1 Yb2 -2.13(10)
C2 Yb1 Cl1 Yb2 114.6(3)
C4 Yb1 Cl1 Yb2 159.93(19)
O2 Yb2 Cl1 Yb1 -82.0(3)
N4 Yb2 Cl1 Yb1 100.9(2)
N3 Yb2 Cl1 Yb1 -179.6(2)
Cl2 Yb2 Cl1 Yb1 2.15(10)
C39 Yb2 Cl1 Yb1 172.9(2)
C41 Yb2 Cl1 Yb1 125.2(3)
O2 Yb2 Cl2 Yb1 135.5(2)
N4 Yb2 Cl2 Yb1 -120.2(2)
N3 Yb2 Cl2 Yb1 -7.2(6)
Cl1 Yb2 Cl2 Yb1 -2.14(10)
C39 Yb2 Cl2 Yb1 -88.9(13)
C41 Yb2 Cl2 Yb1 -126.5(2)
O1 Yb1 Cl2 Yb2 126.0(2)
N1 Yb1 Cl2 Yb2 -129.4(2)
N2 Yb1 Cl2 Yb2 -32.4(6)
Cl1 Yb1 Cl2 Yb2 2.17(10)
C2 Yb1 Cl2 Yb2 -132.3(2)
C4 Yb1 Cl2 Yb2 -102.4(6)
N1 Yb1 O1 C30 -34(6)
N2 Yb1 O1 C30 -120(6)
Cl1 Yb1 O1 C30 144(6)
Cl2 Yb1 O1 C30 67(6)
C2 Yb1 O1 C30 -53(6)
C4 Yb1 O1 C30 -100(6)
Yb2 Yb1 O1 C30 101(6)
N4 Yb2 O2 C67 168(4)
N3 Yb2 O2 C67 83(4)
Cl2 Yb2 O2 C67 -85(4)
Cl1 Yb2 O2 C67 -10(4)
C39 Yb2 O2 C67 101(4)
C41 Yb2 O2 C67 149(4)
Yb1 Yb2 O2 C67 -55(4)
O1 Yb1 N1 C2 -72.2(7)
N2 Yb1 N1 C2 26.4(7)
Cl1 Yb1 N1 C2 109.2(7)
Cl2 Yb1 N1 C2 -172.4(7)
C4 Yb1 N1 C2 16.2(7)
Yb2 Yb1 N1 C2 154.7(6)
O1 Yb1 N1 C6 99.2(7)
N2 Yb1 N1 C6 -162.3(7)
Cl1 Yb1 N1 C6 -79.5(7)
Cl2 Yb1 N1 C6 -1.1(7)
C2 Yb1 N1 C6 171.3(12)
C4 Yb1 N1 C6 -172.4(7)
Yb2 Yb1 N1 C6 -33.9(7)
O1 Yb1 N2 C4 75.2(7)
N1 Yb1 N2 C4 -26.8(7)
Cl1 Yb1 N2 C4 -159.8(7)
Cl2 Yb1 N2 C4 -126.5(7)
C2 Yb1 N2 C4 -17.3(6)
Yb2 Yb1 N2 C4 -150.1(6)
O1 Yb1 N2 C18 -95.9(7)
N1 Yb1 N2 C18 162.1(7)
Cl1 Yb1 N2 C18 29.2(6)
Cl2 Yb1 N2 C18 62.4(9)
C2 Yb1 N2 C18 171.6(7)
C4 Yb1 N2 C18 -171.1(11)
Yb2 Yb1 N2 C18 38.8(7)
O2 Yb2 N3 C39 63.1(8)
N4 Yb2 N3 C39 -37.8(8)
Cl2 Yb2 N3 C39 -154.3(6)
Cl1 Yb2 N3 C39 -159.2(8)
C41 Yb2 N3 C39 -25.3(7)
Yb1 Yb2 N3 C39 -159.5(7)
O2 Yb2 N3 C43 -105.0(8)
N4 Yb2 N3 C43 154.1(8)
Cl2 Yb2 N3 C43 37.6(11)
Cl1 Yb2 N3 C43 32.7(7)
C39 Yb2 N3 C43 -168.1(13)
C41 Yb2 N3 C43 166.6(8)
Yb1 Yb2 N3 C43 32.4(8)
O2 Yb2 N4 C41 -64.5(8)
N3 Yb2 N4 C41 33.1(7)
Cl2 Yb2 N4 C41 -165.6(7)
Cl1 Yb2 N4 C41 113.6(7)
C39 Yb2 N4 C41 19.4(7)
Yb1 Yb2 N4 C41 157.0(7)
O2 Yb2 N4 C55 110.5(7)
N3 Yb2 N4 C55 -151.9(7)
Cl2 Yb2 N4 C55 9.3(7)
Cl1 Yb2 N4 C55 -71.5(7)
C39 Yb2 N4 C55 -165.6(8)
C41 Yb2 N4 C55 175.0(12)
Yb1 Yb2 N4 C55 -28.1(7)
C6 N1 C2 C3 171.9(9)
Yb1 N1 C2 C3 -16.5(13)
C6 N1 C2 C1 -7.8(12)
Yb1 N1 C2 C1 163.8(6)
C6 N1 C2 Yb1 -171.6(11)
O1 Yb1 C2 N1 111.0(7)
N2 Yb1 C2 N1 -151.0(8)
Cl1 Yb1 C2 N1 -90.1(8)
Cl2 Yb1 C2 N1 8.5(8)
C4 Yb1 C2 N1 -159.4(9)
Yb2 Yb1 C2 N1 -33.3(8)
O1 Yb1 C2 C3 -82.5(6)
N1 Yb1 C2 C3 166.5(11)
N2 Yb1 C2 C3 15.5(5)
Cl1 Yb1 C2 C3 76.4(6)
Cl2 Yb1 C2 C3 175.0(5)
C4 Yb1 C2 C3 7.1(5)
Yb2 Yb1 C2 C3 133.2(5)
O1 Yb1 C2 C1 79.8(14)
N1 Yb1 C2 C1 -31.2(12)
N2 Yb1 C2 C1 177.7(14)
Cl1 Yb1 C2 C1 -121.3(13)
Cl2 Yb1 C2 C1 -22.7(14)
C4 Yb1 C2 C1 169.4(15)
Yb2 Yb1 C2 C1 -64.6(14)
N1 C2 C3 C4 -6.3(16)
C1 C2 C3 C4 173.4(9)
Yb1 C2 C3 C4 -15.6(11)
C18 N2 C4 C3 -170.2(9)
Yb1 N2 C4 C3 18.4(12)
C18 N2 C4 C5 9.8(12)
Yb1 N2 C4 C5 -161.5(7)
C18 N2 C4 Yb1 171.3(11)
C2 C3 C4 N2 4.9(16)
C2 C3 C4 C5 -175.2(10)
C2 C3 C4 Yb1 15.5(11)
O1 Yb1 C4 N2 -107.2(7)
N1 Yb1 C4 N2 150.3(7)
Cl1 Yb1 C4 N2 21.4(7)
Cl2 Yb1 C4 N2 120.7(8)
C2 Yb1 C4 N2 157.9(8)
Yb2 Yb1 C4 N2 42.0(8)
O1 Yb1 C4 C3 87.8(6)
N1 Yb1 C4 C3 -14.6(5)
N2 Yb1 C4 C3 -164.9(10)
Cl1 Yb1 C4 C3 -143.5(5)
Cl2 Yb1 C4 C3 -44.2(9)
C2 Yb1 C4 C3 -7.0(5)
Yb2 Yb1 C4 C3 -123.0(5)
O1 Yb1 C4 C5 -71.3(14)
N1 Yb1 C4 C5 -173.8(14)
N2 Yb1 C4 C5 35.9(12)
Cl1 Yb1 C4 C5 57.3(14)
Cl2 Yb1 C4 C5 156.6(10)
C2 Yb1 C4 C5 -166.2(15)
Yb2 Yb1 C4 C5 77.9(14)
C2 N1 C6 C7 100.2(10)
Yb1 N1 C6 C7 -72.0(10)
C2 N1 C6 C11 -79.4(11)
Yb1 N1 C6 C11 108.4(8)
C11 C6 C7 C8 -1.4(15)
N1 C6 C7 C8 178.9(9)
C11 C6 C7 C12 176.2(10)
N1 C6 C7 C12 -3.4(15)
C6 C7 C8 C9 1.0(16)
C12 C7 C8 C9 -176.7(11)
C7 C8 C9 C10 0.4(18)
C8 C9 C10 C11 -1.5(19)
C9 C10 C11 C6 1.1(17)
C9 C10 C11 C15 -177.9(10)
C7 C6 C11 C10 0.4(15)
N1 C6 C11 C10 -180.0(9)
C7 C6 C11 C15 179.3(9)
N1 C6 C11 C15 -1.0(14)
C8 C7 C12 C14 -51.3(14)
C6 C7 C12 C14 131.1(11)
C8 C7 C12 C13 71.3(14)
C6 C7 C12 C13 -106.3(12)
C10 C11 C15 C17 91.4(12)
C6 C11 C15 C17 -87.5(12)
C10 C11 C15 C16 -33.6(14)
C6 C11 C15 C16 147.5(9)
C4 N2 C18 C19 82.6(11)
Yb1 N2 C18 C19 -105.6(8)
C4 N2 C18 C23 -98.8(10)
Yb1 N2 C18 C23 73.0(9)
C23 C18 C19 C20 -2.3(15)
N2 C18 C19 C20 176.3(8)
C23 C18 C19 C24 176.2(10)
N2 C18 C19 C24 -5.2(15)
C18 C19 C20 C21 0.6(16)
C24 C19 C20 C21 -178.0(11)
C19 C20 C21 C22 0.8(18)
C20 C21 C22 C23 -0.6(18)
C21 C22 C23 C18 -1.0(16)
C21 C22 C23 C27 180.0(11)
C19 C18 C23 C22 2.5(14)
N2 C18 C23 C22 -176.1(8)
C19 C18 C23 C27 -178.5(9)
N2 C18 C23 C27 2.9(14)
C18 C19 C24 C25 120.1(11)
C20 C19 C24 C25 -61.4(14)
C18 C19 C24 C26 -118.5(11)
C20 C19 C24 C26 59.9(14)
C22 C23 C27 C28 -61.7(14)
C18 C23 C27 C28 119.3(11)
C22 C23 C27 C29 60.6(12)
C18 C23 C27 C29 -118.3(10)
Yb1 O1 C30 C31 -100(6)
Yb1 O1 C30 C35 81(6)
O1 C30 C31 C32 177.8(9)
C35 C30 C31 C32 -3.2(16)
O1 C30 C31 C36 -0.1(15)
C35 C30 C31 C36 178.9(10)
C30 C31 C32 C33 2.1(17)
C36 C31 C32 C33 179.9(11)
C31 C32 C33 C34 -0.5(19)
C32 C33 C34 C35 0.0(19)
C33 C34 C35 C30 -1.1(17)
C33 C34 C35 C37 -178.1(11)
O1 C30 C35 C34 -178.2(10)
C31 C30 C35 C34 2.8(16)
O1 C30 C35 C37 -1.4(16)
C31 C30 C35 C37 179.6(10)
C43 N3 C39 C40 -165.5(10)
Yb2 N3 C39 C40 25.5(14)
C43 N3 C39 C38 14.1(14)
Yb2 N3 C39 C38 -154.9(8)
C43 N3 C39 Yb2 169.0(12)
O2 Yb2 C39 N3 -118.2(8)
N4 Yb2 C39 N3 138.7(8)
Cl2 Yb2 C39 N3 105.7(14)
Cl1 Yb2 C39 N3 21.4(8)
C41 Yb2 C39 N3 148.0(9)
Yb1 Yb2 C39 N3 28.4(9)
O2 Yb2 C39 C40 83.1(6)
N4 Yb2 C39 C40 -20.0(6)
N3 Yb2 C39 C40 -158.7(12)
Cl2 Yb2 C39 C40 -53.0(17)
Cl1 Yb2 C39 C40 -137.3(6)
C41 Yb2 C39 C40 -10.7(6)
Yb1 Yb2 C39 C40 -130.4(6)
O2 Yb2 C39 C38 -67.5(16)
N4 Yb2 C39 C38 -170.6(17)
N3 Yb2 C39 C38 50.7(15)
Cl2 Yb2 C39 C38 156.5(11)
Cl1 Yb2 C39 C38 72.1(16)
C41 Yb2 C39 C38 -161.2(17)
Yb1 Yb2 C39 C38 79.1(16)
N3 C39 C40 C41 9.6(19)
C38 C39 C40 C41 -170.0(11)
Yb2 C39 C40 C41 24.8(13)
C55 N4 C41 C40 168.2(10)
Yb2 N4 C41 C40 -16.5(14)
C55 N4 C41 C42 -10.3(13)
Yb2 N4 C41 C42 165.0(7)
C55 N4 C41 Yb2 -175.3(11)
C39 C40 C41 N4 -14.9(19)
C39 C40 C41 C42 163.6(11)
C39 C40 C41 Yb2 -24.7(13)
O2 Yb2 C41 N4 117.8(7)
N3 Yb2 C41 N4 -143.5(8)
Cl2 Yb2 C41 N4 17.1(8)
Cl1 Yb2 C41 N4 -80.0(8)
C39 Yb2 C41 N4 -155.5(9)
Yb1 Yb2 C41 N4 -31.1(9)
O2 Yb2 C41 C40 -75.9(7)
N4 Yb2 C41 C40 166.3(12)
N3 Yb2 C41 C40 22.8(6)
Cl2 Yb2 C41 C40 -176.6(5)
Cl1 Yb2 C41 C40 86.2(7)
C39 Yb2 C41 C40 10.8(6)
Yb1 Yb2 C41 C40 135.2(6)
O2 Yb2 C41 C42 86.3(17)
N4 Yb2 C41 C42 -31.5(15)
N3 Yb2 C41 C42 -175.1(18)
Cl2 Yb2 C41 C42 -14.4(18)
Cl1 Yb2 C41 C42 -111.6(16)
C39 Yb2 C41 C42 173.0(18)
Yb1 Yb2 C41 C42 -62.6(18)
C39 N3 C43 C44 86.9(11)
Yb2 N3 C43 C44 -104.3(9)
C39 N3 C43 C48 -94.4(11)
Yb2 N3 C43 C48 74.5(10)
C48 C43 C44 C45 1.1(15)
N3 C43 C44 C45 179.8(9)
C48 C43 C44 C49 -177.1(9)
N3 C43 C44 C49 1.7(14)
C43 C44 C45 C46 -0.4(18)
C49 C44 C45 C46 177.7(11)
C44 C45 C46 C47 -1.3(19)
C45 C46 C47 C48 2.3(18)
C46 C47 C48 C43 -1.6(16)
C46 C47 C48 C52 -179.0(10)
C44 C43 C48 C47 -0.2(14)
N3 C43 C48 C47 -178.9(8)
C44 C43 C48 C52 177.2(9)
N3 C43 C48 C52 -1.6(14)
C45 C44 C49 C51 82.4(14)
C43 C44 C49 C51 -99.5(12)
C45 C44 C49 C50 -41.5(14)
C43 C44 C49 C50 136.6(10)
C47 C48 C52 C54 -50.8(14)
C43 C48 C52 C54 132.0(10)
C47 C48 C52 C53 74.4(12)
C43 C48 C52 C53 -102.8(11)
C41 N4 C55 C60 -76.8(11)
Yb2 N4 C55 C60 107.9(8)
C41 N4 C55 C56 104.0(10)
Yb2 N4 C55 C56 -71.3(10)
C60 C55 C56 C57 1.9(14)
N4 C55 C56 C57 -178.9(8)
C60 C55 C56 C61 178.6(9)
N4 C55 C56 C61 -2.2(14)
C55 C56 C57 C58 -0.6(15)
C61 C56 C57 C58 -177.4(10)
C56 C57 C58 C59 -0.7(16)
C57 C58 C59 C60 0.8(16)
C58 C59 C60 C55 0.5(15)
C58 C59 C60 C64 -178.1(9)
C56 C55 C60 C59 -1.8(14)
N4 C55 C60 C59 179.0(8)
C56 C55 C60 C64 176.7(9)
N4 C55 C60 C64 -2.4(14)
C57 C56 C61 C63 84.3(13)
C55 C56 C61 C63 -92.4(13)
C57 C56 C61 C62 -41.0(13)
C55 C56 C61 C62 142.3(10)
C59 C60 C64 C65 80.9(12)
C55 C60 C64 C65 -97.7(12)
C59 C60 C64 C66 -46.0(14)
C55 C60 C64 C66 135.4(11)
Yb2 O2 C67 C68 -108(3)
Yb2 O2 C67 C72 71(4)
O2 C67 C68 C69 174.8(9)
C72 C67 C68 C69 -3.4(16)
O2 C67 C68 C73 -8.4(16)
C72 C67 C68 C73 173.4(10)
C67 C68 C69 C70 1.1(18)
C73 C68 C69 C70 -175.9(11)
C68 C69 C70 C71 1.6(19)
C69 C70 C71 C72 -1.9(17)
O2 C67 C72 C71 -175.2(9)
C68 C67 C72 C71 3.0(15)
O2 C67 C72 C74 5.8(15)
C68 C67 C72 C74 -176.0(10)
C70 C71 C72 C67 -0.3(16)
C70 C71 C72 C74 178.7(10)
